data_2013667
loop_
_publ_author_name
'Thu\'ery, Pierre'
'Takemura, Hiroyuki'

_publ_section_title
;
 A uranyl ion complex of
 <i>N</i>-methyl-<i>p</i>-<i>tert</i>-butyldihomoammoniocalix[4]arene
 with diaquadipyridinelithium as counter-ion
;
_journal_issue 10
_journal_name_full 'Acta Crystallographica Section C'
_journal_page_first m384
_journal_page_last m386
_journal_paper_doi 10.1107/S0108270103015786
_journal_volume 59
_journal_year 2003
_chemical_formula_iupac '[Li (C5 H5 N)2 (H2 O)2] [U O2 (C46 H58 N O4)], 3C5 H5 N, H2 O'
_chemical_formula_moiety 'C10 H14 Li N2 O2 1+, C46 H58 N O6 U 1-, 3C5 H5 N, H2 O'
_chemical_formula_sum 'C71 H89 Li N6 O9 U'
_chemical_formula_weight 1415.45
_space_group_IT_number 14
_symmetry_cell_setting monoclinic
_symmetry_space_group_name_Hall '-P 2ybc'
_symmetry_space_group_name_H-M 'P 1 21/c 1'
_atom_sites_solution_hydrogens geom
_atom_sites_solution_primary direct
_atom_sites_solution_secondary difmap
_audit_creation_method SHELXL-97
_cell_angle_alpha 90.00
_cell_angle_beta 96.321(5)
_cell_angle_gamma 90.00
_cell_formula_units_Z 4
_cell_length_a 20.8644(16)
_cell_length_b 16.6147(13)
_cell_length_c 19.7150(14)
_cell_measurement_reflns_used 45959
_cell_measurement_temperature 100(2)
_cell_measurement_theta_max 25.68
_cell_measurement_theta_min 2.66
_cell_volume 6792.8(9)
_computing_cell_refinement 'DENZO--SMN (Otwinowski & Minor, 1997)'
_computing_data_collection 'KappaCCD Server Software (Nonius, 1997)'
_computing_data_reduction DENZO--SMN
_computing_molecular_graphics 'SHELXTL (Bruker, 1999)'
_computing_publication_material 'SHELXTL and PLATON (Spek, 2003)'
_computing_structure_refinement 'SHELXL97 (Sheldrick, 1997)'
_computing_structure_solution 'SHELXS97 (Sheldrick, 1997)'
_diffrn_ambient_temperature 100(2)
_diffrn_measured_fraction_theta_full 0.989
_diffrn_measured_fraction_theta_max 0.989
_diffrn_measurement_device_type 'Nonius Kappa-CCD'
_diffrn_measurement_method '\f scans'
_diffrn_radiation_monochromator graphite
_diffrn_radiation_source 'fine-focus sealed tube'
_diffrn_radiation_type MoK\a
_diffrn_radiation_wavelength 0.71073
_diffrn_reflns_av_R_equivalents 0.0962
_diffrn_reflns_av_sigmaI/netI 0.1225
_diffrn_reflns_limit_h_max 25
_diffrn_reflns_limit_h_min -25
_diffrn_reflns_limit_k_max 20
_diffrn_reflns_limit_k_min -20
_diffrn_reflns_limit_l_max 24
_diffrn_reflns_limit_l_min -23
_diffrn_reflns_number 45959
_diffrn_reflns_theta_full 25.68
_diffrn_reflns_theta_max 25.68
_diffrn_reflns_theta_min 2.66
_diffrn_standards_decay_% none
_diffrn_standards_interval_time 0
_exptl_absorpt_coefficient_mu 2.449
_exptl_absorpt_correction_T_max 0.872
_exptl_absorpt_correction_T_min 0.698
_exptl_absorpt_correction_type refdelf
_exptl_absorpt_process_details '(DELABS in PLATON; Spek, 2003)'
_exptl_crystal_colour 'translucent dark orange'
_exptl_crystal_density_diffrn 1.384
_exptl_crystal_density_meas ?
_exptl_crystal_description platelet
_exptl_crystal_F_000 2896
_exptl_crystal_size_max 0.38
_exptl_crystal_size_mid 0.12
_exptl_crystal_size_min 0.05
_refine_diff_density_max 0.821
_refine_diff_density_min -1.034
_refine_ls_extinction_method none
_refine_ls_goodness_of_fit_ref 1.029
_refine_ls_hydrogen_treatment constr
_refine_ls_matrix_type full
_refine_ls_number_parameters 806
_refine_ls_number_reflns 12756
_refine_ls_number_restraints 0
_refine_ls_restrained_S_all 1.031
_refine_ls_R_factor_all 0.1198
_refine_ls_R_factor_gt 0.0582
_refine_ls_shift/su_max 0.001
_refine_ls_shift/su_mean 0.000
_refine_ls_structure_factor_coef Fsqd
_refine_ls_weighting_details 'calc w=1/[\s^2^(Fo^2^)+(0.0088P)^2^+25.0468P] where P=(Fo^2^+2Fc^2^)/3'
_refine_ls_weighting_scheme calc
_refine_ls_wR_factor_gt 0.1060
_refine_ls_wR_factor_ref 0.1260
_reflns_number_gt 7934
_reflns_number_total 12756
_reflns_threshold_expression I>2\s(I)
_cod_data_source_file ob1134.cif
_cod_data_source_block I
_cod_depositor_comments
;
The following automatic conversions were performed:

'_exptl_crystal_density_meas' value 'not measured' was changed to '?'
- the value is perceived as not measured.

Automatic conversion script
Id: cif_fix_values 3008 2015-01-20 13:52:24Z robertas 
;
_cod_original_sg_symbol_H-M 'P 21/c'
_cod_database_code 2013667
_cod_database_fobs_code 2013667

loop_
_symmetry_equiv_pos_as_xyz
'x, y, z'
'-x, y+1/2, -z+1/2'
'-x, -y, -z'
'x, -y-1/2, z-1/2'

loop_
_atom_site_label
_atom_site_fract_x
_atom_site_fract_y
_atom_site_fract_z
_atom_site_U_iso_or_equiv
_atom_site_adp_type
_atom_site_calc_flag
_atom_site_refinement_flags
_atom_site_occupancy
_atom_site_disorder_assembly
_atom_site_disorder_group
_atom_site_type_symbol
U 0.651574(16) 0.672095(17) 0.227819(15) 0.02890(9) Uani d . 1 . . U
Li 0.5262(7) 0.9841(8) 0.1833(7) 0.042(3) Uani d . 1 . . Li
N1 0.7243(3) 0.7300(3) 0.0658(3) 0.0298(15) Uani d . 1 . . N
H1 0.7237 0.7100 0.1091 0.036 Uiso d R 1 . . H
O1 0.6621(3) 0.8024(3) 0.1911(3) 0.0307(13) Uani d . 1 . . O
O2 0.6799(3) 0.7173(3) 0.3352(2) 0.0291(12) Uani d . 1 . . O
O3 0.6563(2) 0.5535(3) 0.2825(2) 0.0291(12) Uani d . 1 . . O
O4 0.6322(3) 0.6023(3) 0.1286(3) 0.0320(13) Uani d . 1 . . O
O5 0.5673(3) 0.6836(3) 0.2387(3) 0.0356(13) Uani d . 1 . . O
O6 0.7346(2) 0.6636(3) 0.2126(2) 0.0325(12) Uani d . 1 . . O
C1 0.7352(4) 0.8637(4) 0.1205(4) 0.0290(18) Uani d . 1 . . C
C2 0.7140(4) 0.8492(4) 0.1853(4) 0.0301(19) Uani d . 1 . . C
C3 0.7480(4) 0.8865(4) 0.2424(4) 0.0272(17) Uani d . 1 . . C
C4 0.7985(4) 0.9382(4) 0.2325(4) 0.0333(19) Uani d . 1 . . C
H4 0.8193 0.9643 0.2705 0.040 Uiso calc R 1 . . H
C5 0.8202(4) 0.9534(4) 0.1685(4) 0.0337(19) Uani d . 1 . . C
C6 0.7865(4) 0.9135(4) 0.1126(4) 0.034(2) Uani d . 1 . . C
H6 0.7992 0.9209 0.0693 0.041 Uiso calc R 1 . . H
C7 0.8775(4) 1.0092(5) 0.1628(4) 0.039(2) Uani d . 1 . . C
C8 0.9379(4) 0.9742(5) 0.2049(5) 0.049(2) Uani d . 1 . . C
H8C 0.9296 0.9680 0.2516 0.074 Uiso calc R 1 . . H
H8D 0.9736 1.0101 0.2027 0.074 Uiso calc R 1 . . H
H8E 0.9480 0.9227 0.1867 0.074 Uiso calc R 1 . . H
C9 0.8935(5) 1.0153(6) 0.0891(4) 0.052(2) Uani d . 1 . . C
H9C 0.9068 0.9635 0.0741 0.079 Uiso calc R 1 . . H
H9D 0.9278 1.0533 0.0866 0.079 Uiso calc R 1 . . H
H9E 0.8560 1.0328 0.0602 0.079 Uiso calc R 1 . . H
C10 0.8648(5) 1.0930(5) 0.1906(5) 0.051(3) Uani d . 1 . . C
H10A 0.8302 1.1181 0.1620 0.076 Uiso calc R 1 . . H
H10B 0.9031 1.1252 0.1910 0.076 Uiso calc R 1 . . H
H10C 0.8532 1.0883 0.2362 0.076 Uiso calc R 1 . . H
C11 0.7330(4) 0.8702(4) 0.3140(4) 0.0281(18) Uani d . 1 . . C
H11A 0.6875 0.8577 0.3129 0.034 Uiso calc R 1 . . H
H11B 0.7412 0.9187 0.3409 0.034 Uiso calc R 1 . . H
C12 0.7720(4) 0.8016(4) 0.3490(4) 0.0282(18) Uani d . 1 . . C
C13 0.7427(4) 0.7268(5) 0.3575(4) 0.0306(19) Uani d . 1 . . C
C14 0.7806(4) 0.6626(4) 0.3882(3) 0.0276(17) Uani d . 1 . . C
C15 0.8449(4) 0.6773(5) 0.4094(3) 0.0327(18) Uani d . 1 . . C
H15 0.8690 0.6357 0.4311 0.039 Uiso calc R 1 . . H
C16 0.8762(4) 0.7502(4) 0.4006(4) 0.0324(19) Uani d . 1 . . C
C17 0.8378(4) 0.8110(4) 0.3706(4) 0.0313(19) Uani d . 1 . . C
H17 0.8567 0.8608 0.3644 0.038 Uiso calc R 1 . . H
C18 0.9475(4) 0.7630(5) 0.4269(4) 0.036(2) Uani d . 1 . . C
C19 0.9532(5) 0.7732(6) 0.5048(4) 0.054(3) Uani d . 1 . . C
H19A 0.9975 0.7818 0.5220 0.081 Uiso calc R 1 . . H
H19B 0.9376 0.7256 0.5251 0.081 Uiso calc R 1 . . H
H19C 0.9279 0.8187 0.5160 0.081 Uiso calc R 1 . . H
C20 0.9884(4) 0.6906(5) 0.4092(5) 0.057(3) Uani d . 1 . . C
H20A 0.9825 0.6816 0.3609 0.086 Uiso calc R 1 . . H
H20B 0.9753 0.6436 0.4324 0.086 Uiso calc R 1 . . H
H20C 1.0331 0.7014 0.4234 0.086 Uiso calc R 1 . . H
C21 0.9748(4) 0.8381(6) 0.3975(5) 0.052(2) Uani d . 1 . . C
H21A 0.9678 0.8359 0.3486 0.078 Uiso calc R 1 . . H
H21B 1.0202 0.8414 0.4119 0.078 Uiso calc R 1 . . H
H21C 0.9536 0.8847 0.4133 0.078 Uiso calc R 1 . . H
C22 0.7503(4) 0.5804(4) 0.3995(4) 0.0317(19) Uani d . 1 . . C
H22A 0.7697 0.5593 0.4429 0.038 Uiso calc R 1 . . H
H22B 0.7048 0.5883 0.4033 0.038 Uiso calc R 1 . . H
C23 0.7568(4) 0.5179(4) 0.3458(4) 0.0312(19) Uani d . 1 . . C
C24 0.7108(4) 0.5076(4) 0.2906(4) 0.0309(18) Uani d . 1 . . C
C25 0.7185(4) 0.4473(4) 0.2410(4) 0.0300(19) Uani d . 1 . . C
C26 0.7720(4) 0.3978(4) 0.2513(4) 0.0306(19) Uani d . 1 . . C
H26 0.7765 0.3571 0.2198 0.037 Uiso calc R 1 . . H
C27 0.8197(4) 0.4055(4) 0.3063(4) 0.0305(18) Uani d . 1 . . C
C28 0.8096(4) 0.4675(4) 0.3527(4) 0.034(2) Uani d . 1 . . C
H28 0.8402 0.4747 0.3902 0.041 Uiso calc R 1 . . H
C29 0.8770(4) 0.3471(4) 0.3152(4) 0.0312(19) Uani d . 1 . . C
C30 0.9260(5) 0.3683(5) 0.3768(4) 0.049(2) Uani d . 1 . . C
H30A 0.9405 0.4227 0.3724 0.073 Uiso calc R 1 . . H
H30B 0.9621 0.3324 0.3783 0.073 Uiso calc R 1 . . H
H30C 0.9058 0.3632 0.4181 0.073 Uiso calc R 1 . . H
C31 0.9126(4) 0.3478(5) 0.2515(4) 0.046(2) Uani d . 1 . . C
H31A 0.8836 0.3320 0.2126 0.069 Uiso calc R 1 . . H
H31B 0.9482 0.3108 0.2575 0.069 Uiso calc R 1 . . H
H31C 0.9285 0.4011 0.2445 0.069 Uiso calc R 1 . . H
C32 0.8512(4) 0.2622(4) 0.3252(5) 0.048(2) Uani d . 1 . . C
H32A 0.8658 0.2268 0.2917 0.071 Uiso calc R 1 . . H
H32B 0.8047 0.2634 0.3199 0.071 Uiso calc R 1 . . H
H32C 0.8662 0.2433 0.3700 0.071 Uiso calc R 1 . . H
C33 0.6687(4) 0.4398(4) 0.1785(4) 0.0313(19) Uani d . 1 . . C
H33A 0.6289 0.4655 0.1880 0.038 Uiso calc R 1 . . H
H33B 0.6597 0.3833 0.1694 0.038 Uiso calc R 1 . . H
C34 0.6923(4) 0.4788(4) 0.1150(4) 0.0309(18) Uani d . 1 . . C
C35 0.6714(4) 0.5581(4) 0.0950(4) 0.0296(18) Uani d . 1 . . C
C36 0.6956(4) 0.5905(4) 0.0366(4) 0.033(2) Uani d . 1 . . C
C37 0.7373(4) 0.5462(4) 0.0018(4) 0.035(2) Uani d . 1 . . C
H37 0.7517 0.5687 -0.0370 0.042 Uiso calc R 1 . . H
C38 0.7591(4) 0.4692(4) 0.0218(4) 0.0314(19) Uani d . 1 . . C
C39 0.7347(4) 0.4368(4) 0.0785(4) 0.0320(19) Uani d . 1 . . C
H39 0.7472 0.3852 0.0925 0.038 Uiso calc R 1 . . H
C40 0.8077(4) 0.4243(5) -0.0176(4) 0.038(2) Uani d . 1 . . C
C41 0.8670(5) 0.4772(5) -0.0244(5) 0.059(3) Uani d . 1 . . C
H41A 0.8546 0.5229 -0.0526 0.089 Uiso calc R 1 . . H
H41B 0.8989 0.4465 -0.0448 0.089 Uiso calc R 1 . . H
H41C 0.8848 0.4953 0.0200 0.089 Uiso calc R 1 . . H
C42 0.7754(5) 0.4053(5) -0.0894(4) 0.054(3) Uani d . 1 . . C
H42A 0.7414 0.3670 -0.0864 0.081 Uiso calc R 1 . . H
H42B 0.8068 0.3831 -0.1163 0.081 Uiso calc R 1 . . H
H42C 0.7579 0.4538 -0.1104 0.081 Uiso calc R 1 . . H
C43 0.8308(4) 0.3454(5) 0.0174(4) 0.044(2) Uani d . 1 . . C
H43A 0.8542 0.3571 0.0609 0.066 Uiso calc R 1 . . H
H43B 0.8585 0.3175 -0.0106 0.066 Uiso calc R 1 . . H
H43C 0.7943 0.3123 0.0237 0.066 Uiso calc R 1 . . H
C44 0.6810(4) 0.6752(4) 0.0183(3) 0.0321(18) Uani d . 1 . . C
H44A 0.6361 0.6867 0.0227 0.038 Uiso calc R 1 . . H
H44B 0.6885 0.6849 -0.0287 0.038 Uiso calc R 1 . . H
C45 0.7025(4) 0.8173(4) 0.0610(4) 0.0314(18) Uani d . 1 . . C
H45A 0.7134 0.8406 0.0187 0.038 Uiso calc R 1 . . H
H45B 0.6561 0.8202 0.0613 0.038 Uiso calc R 1 . . H
C46 0.7948(4) 0.7223(4) 0.0568(4) 0.037(2) Uani d . 1 . . C
H46A 0.8011 0.7336 0.0102 0.055 Uiso calc R 1 . . H
H46B 0.8091 0.6686 0.0681 0.055 Uiso calc R 1 . . H
H46C 0.8192 0.7599 0.0862 0.055 Uiso calc R 1 . . H
O7 0.5620(3) 0.9007(3) 0.1323(3) 0.0415(15) Uani d . 1 . . O
H7A 0.5906 0.8682 0.1560 0.050 Uiso d R 1 . . H
H7B 0.5381 0.8645 0.1053 0.050 Uiso d R 1 . . H
O8 0.4437(3) 1.0196(3) 0.1433(3) 0.0402(14) Uani d . 1 . . O
H8A 0.4249 0.9821 0.1104 0.048 Uiso d R 1 . . H
H8B 0.4070 1.0335 0.1615 0.048 Uiso d R 1 . . H
O9 0.4084(3) 1.1714(4) 0.0743(3) 0.0512(15) Uani d . 1 . . O
H9A 0.4316 1.1325 0.0935 0.061 Uiso d R 1 . . H
H9B 0.3751 1.1769 0.0984 0.061 Uiso d R 1 . . H
N2 0.8809(5) 0.6649(6) 0.2273(4) 0.078(3) Uani d . 1 . . N
C47 0.8727(5) 0.5856(6) 0.2050(5) 0.049(2) Uani d . 1 . . C
H47 0.8377 0.5549 0.2152 0.058 Uiso calc R 1 . . H
C48 0.9187(6) 0.5547(7) 0.1673(5) 0.070(3) Uani d . 1 . . C
H48 0.9151 0.5023 0.1507 0.083 Uiso calc R 1 . . H
C49 0.9708(6) 0.6027(9) 0.1542(5) 0.072(4) Uani d . 1 . . C
H49 1.0016 0.5805 0.1291 0.087 Uiso calc R 1 . . H
C50 0.9788(4) 0.6756(8) 0.1745(5) 0.055(3) Uani d . 1 . . C
H50 1.0142 0.7055 0.1645 0.066 Uiso calc R 1 . . H
C51 0.9357(6) 0.7062(7) 0.2097(6) 0.066(3) Uani d . 1 . . C
H51 0.9415 0.7592 0.2244 0.079 Uiso calc R 1 . . H
N3 0.5238(3) 0.9488(4) 0.2834(3) 0.0379(17) Uani d . 1 . . N
C52 0.5436(5) 0.8765(5) 0.3084(5) 0.044(2) Uani d . 1 . . C
H52 0.5571 0.8387 0.2782 0.053 Uiso calc R 1 . . H
C53 0.5449(5) 0.8555(5) 0.3754(5) 0.053(3) Uani d . 1 . . C
H53 0.5588 0.8045 0.3900 0.063 Uiso calc R 1 . . H
C54 0.5256(5) 0.9102(5) 0.4207(4) 0.049(2) Uani d . 1 . . C
H54 0.5262 0.8973 0.4667 0.058 Uiso calc R 1 . . H
C55 0.5052(5) 0.9850(6) 0.3970(5) 0.051(3) Uani d . 1 . . C
H55 0.4916 1.0236 0.4264 0.062 Uiso calc R 1 . . H
C56 0.5055(5) 1.0008(5) 0.3286(5) 0.046(2) Uani d . 1 . . C
H56 0.4919 1.0515 0.3129 0.055 Uiso calc R 1 . . H
N4 0.5858(4) 1.0847(4) 0.2006(4) 0.0435(19) Uani d . 1 . . N
C57 0.6470(5) 1.0749(5) 0.2272(5) 0.049(2) Uani d . 1 . . C
H57 0.6629 1.0227 0.2319 0.059 Uiso calc R 1 . . H
C58 0.6877(5) 1.1369(6) 0.2478(4) 0.044(2) Uani d . 1 . . C
H58 0.7303 1.1270 0.2647 0.053 Uiso calc R 1 . . H
C59 0.6636(5) 1.2149(5) 0.2430(5) 0.049(3) Uani d . 1 . . C
H59 0.6897 1.2584 0.2573 0.059 Uiso calc R 1 . . H
C60 0.6003(5) 1.2266(5) 0.2164(5) 0.049(2) Uani d . 1 . . C
H60 0.5827 1.2781 0.2131 0.059 Uiso calc R 1 . . H
C61 0.5638(4) 1.1606(5) 0.1950(4) 0.040(2) Uani d . 1 . . C
H61 0.5216 1.1689 0.1757 0.048 Uiso calc R 1 . . H
N5 0.4803(4) 0.7864(5) 0.0644(4) 0.050(2) Uani d . 1 . . N
C62 0.4587(5) 0.7354(6) 0.1109(5) 0.054(3) Uani d . 1 . . C
H62 0.4739 0.7426 0.1566 0.065 Uiso calc R 1 . . H
C63 0.4161(5) 0.6742(6) 0.0945(5) 0.066(3) Uani d . 1 . . C
H63 0.4035 0.6400 0.1279 0.079 Uiso calc R 1 . . H
C64 0.3922(5) 0.6648(7) 0.0264(6) 0.067(3) Uani d . 1 . . C
H64 0.3634 0.6237 0.0127 0.081 Uiso calc R 1 . . H
C65 0.4126(5) 0.7180(7) -0.0199(5) 0.063(3) Uani d . 1 . . C
H65 0.3971 0.7139 -0.0658 0.075 Uiso calc R 1 . . H
C66 0.4564(5) 0.7781(6) 0.0019(5) 0.056(3) Uani d . 1 . . C
H66 0.4689 0.8141 -0.0302 0.067 Uiso calc R 1 . . H
N6 0.3667(4) 0.9377(4) 0.0455(4) 0.052(2) Uani d . 1 . . N
C67 0.3322(5) 0.8818(6) 0.0741(5) 0.054(3) Uani d . 1 . . C
H67 0.3421 0.8708 0.1204 0.065 Uiso calc R 1 . . H
C68 0.2824(5) 0.8398(6) 0.0381(5) 0.052(2) Uani d . 1 . . C
H68 0.2603 0.8004 0.0597 0.062 Uiso calc R 1 . . H
C69 0.2660(6) 0.8565(6) -0.0287(6) 0.071(3) Uani d . 1 . . C
H69 0.2318 0.8298 -0.0535 0.085 Uiso calc R 1 . . H
C70 0.3009(6) 0.9135(6) -0.0592(5) 0.061(3) Uani d . 1 . . C
H70 0.2912 0.9257 -0.1053 0.074 Uiso calc R 1 . . H
C71 0.3501(5) 0.9522(6) -0.0207(5) 0.055(3) Uani d . 1 . . C
H71 0.3734 0.9908 -0.0418 0.066 Uiso calc R 1 . . H

loop_
_atom_site_aniso_label
_atom_site_aniso_U_11
_atom_site_aniso_U_22
_atom_site_aniso_U_33
_atom_site_aniso_U_12
_atom_site_aniso_U_13
_atom_site_aniso_U_23
U 0.03129(16) 0.02766(14) 0.02778(14) -0.00008(17) 0.00346(10) 0.00015(16)
Li 0.035(9) 0.039(7) 0.051(9) 0.004(6) 0.005(7) 0.010(7)
N1 0.040(5) 0.023(3) 0.027(3) 0.000(3) 0.007(3) -0.001(3)
O1 0.032(3) 0.028(3) 0.033(3) -0.001(2) 0.005(2) 0.000(2)
O2 0.027(3) 0.031(3) 0.029(3) 0.000(2) 0.003(2) -0.002(2)
O3 0.027(3) 0.032(3) 0.028(3) 0.000(2) 0.002(2) 0.006(2)
O4 0.033(3) 0.027(3) 0.035(3) 0.000(2) -0.001(3) 0.004(2)
O5 0.033(3) 0.034(3) 0.040(3) -0.002(3) 0.006(3) -0.006(3)
O6 0.027(3) 0.033(3) 0.037(3) 0.000(3) 0.002(2) 0.000(3)
C1 0.033(5) 0.026(4) 0.029(4) 0.004(4) 0.003(4) 0.002(3)
C2 0.031(5) 0.029(4) 0.030(4) 0.004(3) 0.003(4) 0.004(3)
C3 0.028(5) 0.025(4) 0.029(4) 0.000(3) 0.002(3) 0.001(3)
C4 0.035(5) 0.032(4) 0.033(4) 0.006(4) 0.002(4) -0.003(4)
C5 0.037(5) 0.024(4) 0.040(5) -0.003(4) 0.005(4) 0.004(4)
C6 0.048(6) 0.027(4) 0.028(4) -0.003(4) 0.003(4) 0.002(3)
C7 0.039(6) 0.035(4) 0.044(5) -0.006(4) 0.011(4) -0.002(4)
C8 0.034(6) 0.055(6) 0.059(6) -0.003(4) 0.006(5) 0.008(5)
C9 0.045(6) 0.057(6) 0.057(6) -0.014(5) 0.015(5) -0.001(5)
C10 0.053(7) 0.045(5) 0.054(6) -0.023(5) 0.009(5) 0.001(5)
C11 0.026(5) 0.028(4) 0.031(4) 0.000(3) 0.007(4) -0.004(3)
C12 0.035(5) 0.030(4) 0.021(4) 0.001(3) 0.008(3) -0.004(3)
C13 0.030(5) 0.037(4) 0.026(4) 0.002(4) 0.007(4) -0.012(4)
C14 0.029(5) 0.028(4) 0.025(4) 0.001(4) -0.001(3) -0.003(3)
C15 0.048(5) 0.026(4) 0.023(4) 0.013(4) 0.001(3) -0.001(4)
C16 0.040(5) 0.034(4) 0.024(4) 0.003(4) 0.002(4) -0.003(3)
C17 0.035(5) 0.028(4) 0.032(4) -0.001(3) 0.010(4) 0.004(3)
C18 0.034(5) 0.033(4) 0.039(5) 0.001(4) -0.002(4) -0.005(4)
C19 0.046(7) 0.080(7) 0.034(5) 0.004(5) -0.005(4) -0.005(5)
C20 0.030(6) 0.063(7) 0.079(7) 0.002(5) 0.006(5) -0.014(5)
C21 0.036(6) 0.064(6) 0.055(6) 0.001(5) -0.006(4) 0.003(5)
C22 0.036(5) 0.032(4) 0.027(4) 0.000(4) 0.005(4) 0.003(4)
C23 0.044(6) 0.023(4) 0.026(4) 0.004(4) 0.001(4) 0.003(3)
C24 0.035(5) 0.028(4) 0.029(4) -0.002(4) 0.001(4) 0.007(4)
C25 0.039(5) 0.021(4) 0.031(4) -0.001(4) 0.008(4) 0.002(3)
C26 0.040(6) 0.021(4) 0.033(4) -0.007(4) 0.011(4) 0.002(3)
C27 0.030(5) 0.030(4) 0.032(4) -0.002(4) 0.006(4) 0.005(4)
C28 0.045(6) 0.030(4) 0.028(4) -0.003(4) 0.005(4) 0.009(4)
C29 0.033(5) 0.026(4) 0.035(4) 0.007(3) 0.005(4) 0.008(3)
C30 0.046(6) 0.055(5) 0.044(5) 0.016(5) -0.005(5) 0.004(5)
C31 0.042(6) 0.053(6) 0.043(5) 0.013(4) 0.006(4) 0.003(4)
C32 0.054(7) 0.027(4) 0.063(6) 0.006(4) 0.012(5) 0.009(4)
C33 0.040(5) 0.028(4) 0.026(4) -0.007(4) 0.001(4) 0.002(3)
C34 0.029(5) 0.028(4) 0.034(4) -0.003(3) -0.005(4) -0.002(4)
C35 0.029(5) 0.035(4) 0.024(4) 0.001(4) -0.003(3) -0.004(4)
C36 0.038(6) 0.031(4) 0.029(4) -0.003(4) -0.003(4) -0.008(4)
C37 0.050(6) 0.036(4) 0.019(4) -0.003(4) 0.008(4) -0.002(4)
C38 0.038(5) 0.027(4) 0.028(4) -0.006(4) 0.001(4) -0.004(3)
C39 0.035(5) 0.029(4) 0.031(4) 0.004(4) 0.004(4) -0.002(4)
C40 0.045(6) 0.038(5) 0.030(4) 0.000(4) 0.005(4) -0.003(4)
C41 0.064(8) 0.045(5) 0.073(7) 0.002(5) 0.029(6) 0.001(5)
C42 0.077(8) 0.045(5) 0.039(5) 0.012(5) 0.003(5) -0.005(4)
C43 0.040(6) 0.050(6) 0.042(5) 0.005(4) 0.003(4) 0.000(4)
C44 0.044(5) 0.030(4) 0.020(3) -0.006(4) -0.002(3) -0.007(4)
C45 0.041(5) 0.028(4) 0.025(4) 0.000(4) 0.003(3) 0.004(4)
C46 0.035(5) 0.044(5) 0.034(4) 0.006(4) 0.013(4) -0.001(4)
O7 0.043(4) 0.038(3) 0.041(3) 0.004(3) -0.004(3) -0.001(3)
O8 0.029(4) 0.048(3) 0.044(3) 0.007(3) 0.005(3) -0.006(3)
O9 0.048(4) 0.056(3) 0.049(3) -0.001(4) 0.005(3) -0.001(3)
N2 0.078(7) 0.098(7) 0.056(5) -0.020(6) -0.007(5) 0.011(6)
C47 0.048(7) 0.047(5) 0.050(6) -0.001(5) 0.002(5) 0.008(5)
C48 0.096(10) 0.065(7) 0.049(6) 0.028(7) 0.016(7) 0.019(6)
C49 0.055(8) 0.124(11) 0.043(6) 0.028(8) 0.026(6) 0.031(7)
C50 0.031(6) 0.088(8) 0.046(6) -0.025(6) 0.005(4) 0.007(6)
C51 0.063(9) 0.070(7) 0.060(7) -0.035(6) -0.010(6) 0.008(6)
N3 0.032(4) 0.037(4) 0.043(4) -0.002(3) 0.001(3) -0.001(3)
C52 0.051(6) 0.033(5) 0.048(6) 0.001(4) 0.004(5) 0.001(4)
C53 0.053(7) 0.044(5) 0.061(6) -0.002(5) 0.004(5) -0.003(5)
C54 0.060(7) 0.050(5) 0.035(5) 0.003(5) 0.000(5) 0.008(4)
C55 0.059(7) 0.056(6) 0.039(5) 0.002(5) 0.003(5) -0.003(5)
C56 0.051(6) 0.028(4) 0.056(6) 0.007(4) -0.003(5) -0.004(4)
N4 0.049(5) 0.035(4) 0.047(4) 0.000(4) 0.008(4) -0.003(3)
C57 0.038(6) 0.048(5) 0.062(6) 0.008(5) 0.005(5) 0.006(5)
C58 0.032(6) 0.058(6) 0.043(5) -0.001(5) 0.001(4) 0.008(5)
C59 0.062(8) 0.037(5) 0.049(6) -0.016(5) 0.003(5) 0.004(4)
C60 0.057(7) 0.035(5) 0.056(6) -0.002(5) 0.006(5) 0.011(4)
C61 0.037(5) 0.042(5) 0.043(5) 0.003(4) 0.010(4) 0.008(4)
N5 0.041(5) 0.059(5) 0.051(5) 0.003(4) 0.005(4) -0.012(4)
C62 0.054(7) 0.064(6) 0.044(6) 0.005(5) 0.002(5) -0.003(5)
C63 0.074(8) 0.058(6) 0.063(7) -0.009(7) -0.003(6) 0.001(6)
C64 0.055(7) 0.071(7) 0.076(7) -0.004(6) 0.009(6) -0.020(7)
C65 0.057(8) 0.090(8) 0.040(5) -0.001(6) 0.005(5) -0.024(6)
C66 0.033(6) 0.090(8) 0.044(6) -0.007(5) 0.001(5) 0.009(5)
N6 0.055(6) 0.051(5) 0.050(5) 0.010(4) 0.006(4) -0.008(4)
C67 0.067(8) 0.053(6) 0.043(5) 0.011(5) 0.008(5) -0.007(5)
C68 0.046(6) 0.056(6) 0.054(6) 0.006(5) 0.009(5) 0.011(5)
C69 0.083(9) 0.054(6) 0.071(8) -0.009(6) -0.017(7) 0.010(6)
C70 0.076(9) 0.053(6) 0.052(6) -0.005(6) -0.009(6) 0.001(5)
C71 0.062(8) 0.055(6) 0.049(6) 0.011(5) 0.013(5) -0.003(5)

loop_
_atom_type_symbol
_atom_type_description
_atom_type_scat_dispersion_real
_atom_type_scat_dispersion_imag
_atom_type_scat_source
C C 0.0033 0.0016 'International Tables Vol C Tables 4.2.6.8 and 6.1.1.4'
H H 0.0000 0.0000 'International Tables Vol C Tables 4.2.6.8 and 6.1.1.4'
Li Li -0.0003 0.0001 'International Tables Vol C Tables 4.2.6.8 and 6.1.1.4'
N N 0.0061 0.0033 'International Tables Vol C Tables 4.2.6.8 and 6.1.1.4'
O O 0.0106 0.0060 'International Tables Vol C Tables 4.2.6.8 and 6.1.1.4'
U U -9.6767 9.6646 'International Tables Vol C Tables 4.2.6.8 and 6.1.1.4'

loop_
_geom_angle_atom_site_label_1
_geom_angle_atom_site_label_2
_geom_angle_atom_site_label_3
_geom_angle
_geom_angle_publ_flag
O1 U O2 87.56(17) yes
O2 U O3 81.30(17) yes
O3 U O4 87.73(17) yes
O4 U O1 102.91(17) yes
O1 U N1 55.79(15) yes
O4 U N1 57.05(15) yes
O5 U O6 176.8(2) yes
O6 U O3 91.1(2) ?
O5 U O3 91.6(2) ?
O6 U O2 91.5(2) ?
O5 U O2 90.6(2) ?
O6 U O4 84.2(2) ?
O5 U O4 94.2(2) ?
O2 U O4 168.15(17) ?
O6 U O1 84.0(2) ?
O5 U O1 93.7(2) ?
O3 U O1 167.69(18) ?
O6 U N1 53.05(18) ?
O5 U N1 123.79(19) ?
O3 U N1 128.68(15) ?
O2 U N1 127.88(16) ?
O7 Li O8 113.2(8) yes
O7 Li N3 110.4(7) yes
O7 Li N4 113.9(8) yes
O8 Li N3 111.6(8) yes
O8 Li N4 108.4(7) yes
N3 Li N4 98.6(7) yes
C46 N1 C45 111.3(5) ?
C46 N1 C44 113.3(5) ?
C45 N1 C44 112.3(6) ?
C46 N1 U 124.2(4) ?
C45 N1 U 98.6(4) ?
C44 N1 U 95.7(4) ?
C46 N1 H1 101.0 ?
C45 N1 H1 111.6 ?
C44 N1 H1 106.7 ?
C2 O1 U 132.4(4) ?
C13 O2 U 119.3(4) ?
C35 O4 U 130.5(5) ?
C6 C1 C2 121.9(7) ?
C6 C1 C45 120.8(7) ?
C2 C1 C45 117.1(7) ?
O1 C2 C3 121.7(7) ?
O1 C2 C1 120.5(7) ?
C3 C2 C1 117.8(7) ?
C4 C3 C2 118.9(7) ?
C4 C3 C11 118.8(7) ?
C2 C3 C11 122.2(7) ?
C3 C4 C5 124.0(7) ?
C3 C4 H4 118.0 ?
C5 C4 H4 118.0 ?
C6 C5 C4 115.8(7) ?
C6 C5 C7 123.8(7) ?
C4 C5 C7 120.4(7) ?
C1 C6 C5 121.5(7) ?
C1 C6 H6 119.2 ?
C5 C6 H6 119.2 ?
C10 C7 C5 110.9(7) ?
C10 C7 C9 110.2(7) ?
C5 C7 C9 111.4(7) ?
C10 C7 C8 108.3(7) ?
C5 C7 C8 109.3(7) ?
C9 C7 C8 106.6(7) ?
C7 C8 H8C 109.5 ?
C7 C8 H8D 109.5 ?
H8C C8 H8D 109.5 ?
C7 C8 H8E 109.5 ?
H8C C8 H8E 109.5 ?
H8D C8 H8E 109.5 ?
C7 C9 H9C 109.5 ?
C7 C9 H9D 109.5 ?
H9C C9 H9D 109.5 ?
C7 C9 H9E 109.5 ?
H9C C9 H9E 109.5 ?
H9D C9 H9E 109.5 ?
C7 C10 H10A 109.5 ?
C7 C10 H10B 109.5 ?
H10A C10 H10B 109.5 ?
C7 C10 H10C 109.5 ?
H10A C10 H10C 109.5 ?
H10B C10 H10C 109.5 ?
C3 C11 C12 113.9(6) ?
C3 C11 H11A 108.8 ?
C12 C11 H11A 108.8 ?
C3 C11 H11B 108.8 ?
C12 C11 H11B 108.8 ?
H11A C11 H11B 107.7 ?
C17 C12 C13 119.1(7) ?
C17 C12 C11 120.8(6) ?
C13 C12 C11 120.1(7) ?
O2 C13 C12 119.0(7) ?
O2 C13 C14 121.8(7) ?
C12 C13 C14 119.1(7) ?
C15 C14 C13 118.1(7) ?
C15 C14 C22 121.0(7) ?
C13 C14 C22 120.8(7) ?
C14 C15 C16 124.6(7) ?
C14 C15 H15 117.7 ?
C16 C15 H15 117.7 ?
C17 C16 C15 115.5(8) ?
C17 C16 C18 122.5(7) ?
C15 C16 C18 121.9(7) ?
C16 C17 C12 123.5(7) ?
C16 C17 H17 118.3 ?
C12 C17 H17 118.3 ?
C21 C18 C16 112.1(7) ?
C21 C18 C20 108.5(8) ?
C16 C18 C20 110.9(7) ?
C21 C18 C19 107.6(7) ?
C16 C18 C19 108.5(7) ?
C20 C18 C19 109.3(7) ?
C18 C19 H19A 109.5 ?
C18 C19 H19B 109.5 ?
H19A C19 H19B 109.5 ?
C18 C19 H19C 109.5 ?
H19A C19 H19C 109.5 ?
H19B C19 H19C 109.5 ?
C18 C20 H20A 109.5 ?
C18 C20 H20B 109.5 ?
H20A C20 H20B 109.5 ?
C18 C20 H20C 109.5 ?
H20A C20 H20C 109.5 ?
H20B C20 H20C 109.5 ?
C18 C21 H21A 109.5 ?
C18 C21 H21B 109.5 ?
H21A C21 H21B 109.5 ?
C18 C21 H21C 109.5 ?
H21A C21 H21C 109.5 ?
H21B C21 H21C 109.5 ?
C23 C22 C14 116.3(6) ?
C23 C22 H22A 108.2 ?
C14 C22 H22A 108.2 ?
C23 C22 H22B 108.2 ?
C14 C22 H22B 108.2 ?
H22A C22 H22B 107.4 ?
C24 C23 C28 118.8(7) ?
C24 C23 C22 122.2(7) ?
C28 C23 C22 118.9(7) ?
O3 C24 C23 121.4(7) ?
O3 C24 C25 118.0(7) ?
C23 C24 C25 120.5(7) ?
C26 C25 C24 117.9(7) ?
C26 C25 C33 122.5(7) ?
C24 C25 C33 119.6(7) ?
C25 C26 C27 123.8(7) ?
C25 C26 H26 118.1 ?
C27 C26 H26 118.1 ?
C26 C27 C28 115.3(7) ?
C26 C27 C29 120.7(7) ?
C28 C27 C29 124.0(7) ?
C23 C28 C27 123.7(8) ?
C23 C28 H28 118.1 ?
C27 C28 H28 118.1 ?
C32 C29 C31 108.8(6) ?
C32 C29 C27 108.5(6) ?
C31 C29 C27 110.1(6) ?
C32 C29 C30 108.8(6) ?
C31 C29 C30 107.8(7) ?
C27 C29 C30 112.7(6) ?
C29 C30 H30A 109.5 ?
C29 C30 H30B 109.5 ?
H30A C30 H30B 109.5 ?
C29 C30 H30C 109.5 ?
H30A C30 H30C 109.5 ?
H30B C30 H30C 109.5 ?
C29 C31 H31A 109.5 ?
C29 C31 H31B 109.5 ?
H31A C31 H31B 109.5 ?
C29 C31 H31C 109.5 ?
H31A C31 H31C 109.5 ?
H31B C31 H31C 109.5 ?
C29 C32 H32A 109.3 ?
C29 C32 H32B 109.9 ?
H32A C32 H32B 109.4 ?
C29 C32 H32C 109.3 ?
H32A C32 H32C 109.4 ?
H32B C32 H32C 109.5 ?
C25 C33 C34 111.8(6) ?
C25 C33 H33A 109.2 ?
C34 C33 H33A 109.2 ?
C25 C33 H33B 109.2 ?
C34 C33 H33B 109.2 ?
H33A C33 H33B 107.9 ?
C39 C34 C35 120.9(7) ?
C39 C34 C33 119.3(7) ?
C35 C34 C33 119.8(7) ?
O4 C35 C36 119.3(7) ?
O4 C35 C34 124.0(7) ?
C36 C35 C34 116.7(7) ?
C37 C36 C35 120.3(7) ?
C37 C36 C44 120.7(7) ?
C35 C36 C44 118.6(7) ?
C36 C37 C38 123.3(7) ?
C36 C37 H37 118.3 ?
C38 C37 H37 118.3 ?
C39 C38 C37 116.5(7) ?
C39 C38 C40 122.7(7) ?
C37 C38 C40 120.8(7) ?
C38 C39 C34 122.3(7) ?
C38 C39 H39 118.9 ?
C34 C39 H39 118.9 ?
C42 C40 C43 108.9(7) ?
C42 C40 C41 108.3(7) ?
C43 C40 C41 108.1(8) ?
C42 C40 C38 108.7(7) ?
C43 C40 C38 112.3(6) ?
C41 C40 C38 110.4(7) ?
C40 C41 H41A 109.5 ?
C40 C41 H41B 109.5 ?
H41A C41 H41B 109.5 ?
C40 C41 H41C 109.5 ?
H41A C41 H41C 109.5 ?
H41B C41 H41C 109.5 ?
C40 C42 H42A 109.5 ?
C40 C42 H42B 109.5 ?
H42A C42 H42B 109.5 ?
C40 C42 H42C 109.5 ?
H42A C42 H42C 109.5 ?
H42B C42 H42C 109.5 ?
C40 C43 H43A 109.5 ?
C40 C43 H43B 109.5 ?
H43A C43 H43B 109.5 ?
C40 C43 H43C 109.5 ?
H43A C43 H43C 109.5 ?
H43B C43 H43C 109.5 ?
C36 C44 N1 109.1(6) ?
C36 C44 H44A 109.9 ?
N1 C44 H44A 109.9 ?
C36 C44 H44B 109.9 ?
N1 C44 H44B 109.9 ?
H44A C44 H44B 108.3 ?
C1 C45 N1 109.6(6) ?
C1 C45 H45A 109.8 ?
N1 C45 H45A 109.8 ?
C1 C45 H45B 109.8 ?
N1 C45 H45B 109.8 ?
H45A C45 H45B 108.2 ?
N1 C46 H46A 109.5 ?
N1 C46 H46B 109.5 ?
H46A C46 H46B 109.5 ?
N1 C46 H46C 109.5 ?
H46A C46 H46C 109.5 ?
H46B C46 H46C 109.5 ?
Li O7 H7A 115.9 ?
Li O7 H7B 124.3 ?
H7A O7 H7B 101.4 ?
Li O8 H8A 111.4 ?
Li O8 H8B 132.5 ?
H8A O8 H8B 97.8 ?
H9A O9 H9B 105.8 ?
C47 N2 C51 117.2(10) ?
C48 C47 N2 117.1(10) ?
C48 C47 H47 121.5 ?
N2 C47 H47 121.5 ?
C47 C48 C49 119.3(11) ?
C47 C48 H48 120.3 ?
C49 C48 H48 120.3 ?
C50 C49 C48 124.0(10) ?
C50 C49 H49 118.1 ?
C48 C49 H49 117.9 ?
C49 C50 C51 117.7(9) ?
C49 C50 H50 121.1 ?
C51 C50 H50 121.2 ?
C50 C51 N2 124.7(10) ?
C50 C51 H51 117.7 ?
N2 C51 H51 117.6 ?
C56 N3 C52 115.8(7) ?
C56 N3 Li 119.7(7) ?
C52 N3 Li 124.4(7) ?
N3 C52 C53 123.7(9) ?
N3 C52 H52 118.1 ?
C53 C52 H52 118.1 ?
C52 C53 C54 119.2(9) ?
C52 C53 H53 120.4 ?
C54 C53 H53 120.4 ?
C53 C54 C55 118.7(8) ?
C53 C54 H54 120.7 ?
C55 C54 H54 120.7 ?
C56 C55 C54 118.1(9) ?
C56 C55 H55 120.9 ?
C54 C55 H55 120.9 ?
N3 C56 C55 124.5(8) ?
N3 C56 H56 117.8 ?
C55 C56 H56 117.8 ?
C57 N4 C61 116.8(8) ?
C57 N4 Li 119.5(7) ?
C61 N4 Li 123.1(7) ?
N4 C57 C58 124.1(8) ?
N4 C57 H57 118.0 ?
C58 C57 H57 118.0 ?
C57 C58 C59 118.3(9) ?
C57 C58 H58 120.9 ?
C59 C58 H58 120.9 ?
C60 C59 C58 118.8(8) ?
C60 C59 H59 120.6 ?
C58 C59 H59 120.6 ?
C61 C60 C59 118.6(8) ?
C61 C60 H60 120.7 ?
C59 C60 H60 120.7 ?
N4 C61 C60 123.5(9) ?
N4 C61 H61 118.3 ?
C60 C61 H61 118.3 ?
C66 N5 C62 117.1(9) ?
N5 C62 C63 124.0(9) ?
N5 C62 H62 118.0 ?
C63 C62 H62 118.0 ?
C62 C63 C64 117.9(10) ?
C62 C63 H63 121.0 ?
C64 C63 H63 121.0 ?
C65 C64 C63 117.8(10) ?
C65 C64 H64 121.1 ?
C63 C64 H64 121.1 ?
C64 C65 C66 119.9(9) ?
C64 C65 H65 120.0 ?
C66 C65 H65 120.0 ?
N5 C66 C65 123.2(10) ?
N5 C66 H66 118.4 ?
C65 C66 H66 118.4 ?
C71 N6 C67 116.4(9) ?
N6 C67 C68 122.9(9) ?
N6 C67 H67 118.6 ?
C68 C67 H67 118.6 ?
C69 C68 C67 119.5(10) ?
C69 C68 H68 120.2 ?
C67 C68 H68 120.2 ?
C68 C69 C70 118.5(10) ?
C68 C69 H69 120.7 ?
C70 C69 H69 120.7 ?
C71 C70 C69 118.8(10) ?
C71 C70 H70 120.6 ?
C69 C70 H70 120.6 ?
N6 C71 C70 123.8(10) ?
N6 C71 H71 118.1 ?
C70 C71 H71 118.1 ?

loop_
_geom_bond_atom_site_label_1
_geom_bond_atom_site_label_2
_geom_bond_site_symmetry_2
_geom_bond_distance
_geom_bond_publ_flag
U O1 . 2.301(5) yes
U O2 . 2.262(5) yes
U O3 . 2.243(5) yes
U O4 . 2.272(5) yes
U O5 . 1.805(5) yes
U O6 . 1.796(5) yes
U N1 . 3.808(6) ?
Li O7 . 1.914(15) yes
Li O8 . 1.906(15) yes
Li N3 . 2.064(16) yes
Li N4 . 2.089(16) yes
N1 C46 . 1.507(10) ?
N1 C45 . 1.519(9) ?
N1 C44 . 1.528(9) ?
N1 O1 . 3.153(8) ?
N1 O4 . 3.202(8) ?
N1 H1 . 0.9177 ?
O1 C2 . 1.349(9) ?
O1 O2 . 3.157(7) ?
O1 O4 . 3.576(7) ?
O2 C13 . 1.347(9) ?
O2 O3 . 2.935(7) ?
O3 C24 . 1.364(9) ?
O3 O4 . 3.129(7) ?
O4 C35 . 1.329(9) ?
C1 C6 . 1.375(11) ?
C1 C2 . 1.418(10) ?
C1 C45 . 1.503(10) ?
C2 C3 . 1.405(10) ?
C3 C4 . 1.390(11) ?
C3 C11 . 1.504(10) ?
C4 C5 . 1.410(11) ?
C4 H4 . 0.9300 ?
C5 C6 . 1.406(11) ?
C5 C7 . 1.528(11) ?
C6 H6 . 0.9300 ?
C7 C10 . 1.530(11) ?
C7 C9 . 1.530(11) ?
C7 C8 . 1.544(12) ?
C8 H8C . 0.9600 ?
C8 H8D . 0.9600 ?
C8 H8E . 0.9600 ?
C9 H9C . 0.9600 ?
C9 H9D . 0.9600 ?
C9 H9E . 0.9600 ?
C10 H10A . 0.9600 ?
C10 H10B . 0.9600 ?
C10 H10C . 0.9600 ?
C11 C12 . 1.521(10) ?
C11 H11A . 0.9700 ?
C11 H11B . 0.9700 ?
C12 C17 . 1.402(11) ?
C12 C13 . 1.402(10) ?
C13 C14 . 1.422(10) ?
C14 C15 . 1.382(11) ?
C14 C22 . 1.532(10) ?
C15 C16 . 1.396(11) ?
C15 H15 . 0.9300 ?
C16 C17 . 1.381(10) ?
C16 C18 . 1.536(11) ?
C17 H17 . 0.9300 ?
C18 C21 . 1.513(11) ?
C18 C20 . 1.537(11) ?
C18 C19 . 1.536(11) ?
C19 H19A . 0.9600 ?
C19 H19B . 0.9600 ?
C19 H19C . 0.9600 ?
C20 H20A . 0.9600 ?
C20 H20B . 0.9600 ?
C20 H20C . 0.9600 ?
C21 H21A . 0.9600 ?
C21 H21B . 0.9600 ?
C21 H21C . 0.9600 ?
C22 C23 . 1.501(10) ?
C22 H22A . 0.9700 ?
C22 H22B . 0.9700 ?
C23 C24 . 1.380(10) ?
C23 C28 . 1.378(11) ?
C24 C25 . 1.422(10) ?
C25 C26 . 1.384(11) ?
C25 C33 . 1.526(10) ?
C26 C27 . 1.395(11) ?
C26 H26 . 0.9300 ?
C27 C28 . 1.408(10) ?
C27 C29 . 1.535(10) ?
C28 H28 . 0.9300 ?
C29 C32 . 1.530(10) ?
C29 C31 . 1.528(11) ?
C29 C30 . 1.539(11) ?
C30 H30A . 0.9600 ?
C30 H30B . 0.9600 ?
C30 H30C . 0.9600 ?
C31 H31A . 0.9600 ?
C31 H31B . 0.9600 ?
C31 H31C . 0.9600 ?
C32 H32A . 0.9600 ?
C32 H32B . 0.9600 ?
C32 H32C . 0.9600 ?
C33 C34 . 1.538(10) ?
C33 H33A . 0.9700 ?
C33 H33B . 0.9700 ?
C34 C39 . 1.388(11) ?
C34 C35 . 1.430(10) ?
C35 C36 . 1.414(11) ?
C36 C37 . 1.379(11) ?
C36 C44 . 1.477(10) ?
C37 C38 . 1.400(10) ?
C37 H37 . 0.9300 ?
C38 C39 . 1.387(10) ?
C38 C40 . 1.537(11) ?
C39 H39 . 0.9300 ?
C40 C42 . 1.532(11) ?
C40 C43 . 1.534(11) ?
C40 C41 . 1.537(12) ?
C41 H41A . 0.9600 ?
C41 H41B . 0.9600 ?
C41 H41C . 0.9600 ?
C42 H42A . 0.9600 ?
C42 H42B . 0.9600 ?
C42 H42C . 0.9600 ?
C43 H43A . 0.9600 ?
C43 H43B . 0.9600 ?
C43 H43C . 0.9600 ?
C44 H44A . 0.9700 ?
C44 H44B . 0.9700 ?
C45 H45A . 0.9700 ?
C45 H45B . 0.9700 ?
C46 H46A . 0.9600 ?
C46 H46B . 0.9600 ?
C46 H46C . 0.9600 ?
O7 H7A . 0.8974 ?
O7 H7B . 0.9138 ?
O8 H8A . 0.9525 ?
O8 H8B . 0.9108 ?
O9 H9A . 0.8688 ?
O9 H9B . 0.8897 ?
N2 C47 . 1.394(12) ?
N2 C51 . 1.410(14) ?
C47 C48 . 1.376(14) ?
C47 H47 . 0.9300 ?
C48 C49 . 1.396(16) ?
C48 H48 . 0.9300 ?
C49 C50 . 1.281(15) ?
C49 H49 . 0.9300 ?
C50 C51 . 1.297(14) ?
C50 H50 . 0.9300 ?
C51 H51 . 0.9300 ?
N3 C56 . 1.327(10) ?
N3 C52 . 1.346(10) ?
C52 C53 . 1.363(12) ?
C52 H52 . 0.9300 ?
C53 C54 . 1.366(12) ?
C53 H53 . 0.9300 ?
C54 C55 . 1.379(12) ?
C54 H54 . 0.9300 ?
C55 C56 . 1.374(12) ?
C55 H55 . 0.9300 ?
C56 H56 . 0.9300 ?
N4 C57 . 1.335(12) ?
N4 C61 . 1.342(10) ?
C57 C58 . 1.367(12) ?
C57 H57 . 0.9300 ?
C58 C59 . 1.390(12) ?
C58 H58 . 0.9300 ?
C59 C60 . 1.380(13) ?
C59 H59 . 0.9300 ?
C60 C61 . 1.375(11) ?
C60 H60 . 0.9300 ?
C61 H61 . 0.9300 ?
N5 C66 . 1.285(11) ?
N5 C62 . 1.361(11) ?
C62 C63 . 1.365(13) ?
C62 H62 . 0.9300 ?
C63 C64 . 1.388(14) ?
C63 H63 . 0.9300 ?
C64 C65 . 1.372(14) ?
C64 H64 . 0.9300 ?
C65 C66 . 1.389(13) ?
C65 H65 . 0.9300 ?
C66 H66 . 0.9300 ?
N6 C71 . 1.334(11) ?
N6 C67 . 1.338(12) ?
C67 C68 . 1.381(13) ?
C67 H67 . 0.9300 ?
C68 C69 . 1.354(13) ?
C68 H68 . 0.9300 ?
C69 C70 . 1.374(14) ?
C69 H69 . 0.9300 ?
C70 C71 . 1.369(13) ?
C70 H70 . 0.9300 ?
C71 H71 . 0.9300 ?

loop_
_geom_hbond_atom_site_label_D
_geom_hbond_atom_site_label_H
_geom_hbond_atom_site_label_A
_geom_hbond_site_symmetry_A
_geom_hbond_distance_DH
_geom_hbond_distance_HA
_geom_hbond_distance_DA
_geom_hbond_angle_DHA
N1 H1 O6 . 0.92 2.17 3.083(8) 173.3
O7 H7A O1 . 0.90 1.92 2.799(7) 168.0
O7 H7B N5 . 0.91 1.89 2.793(9) 169.0
O8 H8A N6 . 0.95 1.82 2.732(9) 159.4
O8 H8B O3 2_655 0.91 1.84 2.735(7) 166.2
O9 H9A O8 . 0.87 2.12 2.922(8) 153.2
O9 H9B O2 2_655 0.89 1.95 2.808(8) 161.0
